data_4315514
loop_
_publ_author_name
'Hyun Young Kwak'
'Dae Won Ryu'
'Jin Wuk Lee'
'Jung Hee Yoon'
'Hyoung Chan Kim'
'Eui Kwan Koh'
'Jamin Krinsky'
'Chang Seop Hong'

_publ_section_title
;
 Cyanide-Bridged Fe(III)-Mn(III) Bimetallic Systems Assembled from
 thefac-Fe Tricyanide and Mn Schiff bases: Structures, Magnetic
 Properties, and Density Functional Theory Calculations
;
_journal_name_full 'Inorganic Chemistry'
_journal_page_first 4632
_journal_page_last 4642
_journal_paper_doi 10.1021/ic100301q
_journal_volume 49
_journal_year 2010
_chemical_formula_sum 'C38 H39 B Fe Mn N12 O7'
_chemical_formula_weight 897.41
_chemical_name_systematic
;
 ?
;
_space_group_IT_number 15
_symmetry_cell_setting monoclinic
_symmetry_space_group_name_Hall '-C 2yc'
_symmetry_space_group_name_H-M 'C 1 2/c 1'
_atom_sites_solution_hydrogens geom
_atom_sites_solution_primary direct
_atom_sites_solution_secondary difmap
_audit_creation_method SHELXL-97
_cell_angle_alpha 90.00
_cell_angle_beta 108.1790(10)
_cell_angle_gamma 90.00
_cell_formula_units_Z 8
_cell_length_a 19.6777(3)
_cell_length_b 14.2830(2)
_cell_length_c 30.1632(4)
_cell_measurement_reflns_used 8039
_cell_measurement_temperature 130(2)
_cell_measurement_theta_max 28.3245
_cell_measurement_theta_min 2.4915
_cell_volume 8054.4(2)
_computing_cell_refinement 'Bruker SMART APEX II'
_computing_data_collection 'Bruker SMART APEX II'
_computing_data_reduction 'Bruker SAINT'
_computing_molecular_graphics WingX
_computing_publication_material WingX
_computing_structure_refinement 'SHELXL-97 (Sheldrick, 1997)'
_computing_structure_solution SHELXTL
_diffrn_ambient_temperature 130(2)
_diffrn_measured_fraction_theta_full 0.996
_diffrn_measured_fraction_theta_max 0.996
_diffrn_measurement_device_type 'CCD area detector'
_diffrn_measurement_method 'omega and phi scans'
_diffrn_radiation_monochromator graphite
_diffrn_radiation_source 'fine-focus sealed tube'
_diffrn_radiation_type MoK\a
_diffrn_radiation_wavelength 0.71073
_diffrn_reflns_av_R_equivalents 0.0443
_diffrn_reflns_av_sigmaI/netI 0.0481
_diffrn_reflns_limit_h_max 26
_diffrn_reflns_limit_h_min -26
_diffrn_reflns_limit_k_max 18
_diffrn_reflns_limit_k_min -19
_diffrn_reflns_limit_l_max 39
_diffrn_reflns_limit_l_min -40
_diffrn_reflns_number 32831
_diffrn_reflns_theta_full 28.36
_diffrn_reflns_theta_max 28.36
_diffrn_reflns_theta_min 1.79
_exptl_absorpt_coefficient_mu 0.739
_exptl_absorpt_correction_T_max 0.9633
_exptl_absorpt_correction_T_min 0.7979
_exptl_absorpt_correction_type multi-scan
_exptl_absorpt_process_details sadabs
_exptl_crystal_colour red
_exptl_crystal_density_diffrn 1.480
_exptl_crystal_density_method 'not measured'
_exptl_crystal_description plate
_exptl_crystal_F_000 3704
_exptl_crystal_size_max 0.32
_exptl_crystal_size_mid 0.12
_exptl_crystal_size_min 0.05
_refine_diff_density_max 1.074
_refine_diff_density_min -0.376
_refine_diff_density_rms 0.081
_refine_ls_extinction_method none
_refine_ls_goodness_of_fit_ref 1.020
_refine_ls_hydrogen_treatment constr
_refine_ls_matrix_type full
_refine_ls_number_parameters 542
_refine_ls_number_reflns 10047
_refine_ls_number_restraints 0
_refine_ls_restrained_S_all 1.020
_refine_ls_R_factor_all 0.0648
_refine_ls_R_factor_gt 0.0446
_refine_ls_shift/su_max 0.001
_refine_ls_shift/su_mean 0.000
_refine_ls_structure_factor_coef Fsqd
_refine_ls_weighting_details 'calc w=1/[\s^2^(Fo^2^)+(0.0604P)^2^+11.9939P] where P=(Fo^2^+2Fc^2^)/3'
_refine_ls_weighting_scheme calc
_refine_ls_wR_factor_gt 0.1120
_refine_ls_wR_factor_ref 0.1232
_reflns_number_gt 7714
_reflns_number_total 10047
_reflns_threshold_expression >2sigma(I)
_cod_data_source_file ic100301q_si_002.cif
_cod_data_source_block c2-c
_cod_depositor_comments
;
The following automatic conversions were performed:

'_symmetry_cell_setting' value 'Monoclinic' changed to 'monoclinic'
according to the built-in table from CIF Core dictionary named
'cif_core.dic' version 2.4.1 from 2010-06-29.

Automatic conversion script
Id: cif_fix_values 1646 2011-03-28 12:23:43Z adriana 
;
_cod_database_code 4315514

loop_
_symmetry_equiv_pos_as_xyz
'x, y, z'
'-x, y, -z+1/2'
'x+1/2, y+1/2, z'
'-x+1/2, y+1/2, -z+1/2'
'-x, -y, -z'
'x, -y, z-1/2'
'-x+1/2, -y+1/2, -z'
'x+1/2, -y+1/2, z-1/2'

loop_
_atom_site_label
_atom_site_type_symbol
_atom_site_fract_x
_atom_site_fract_y
_atom_site_fract_z
_atom_site_U_iso_or_equiv
_atom_site_adp_type
_atom_site_occupancy
_atom_site_symmetry_multiplicity
_atom_site_calc_flag
_atom_site_refinement_flags
_atom_site_disorder_assembly
_atom_site_disorder_group
Fe1 Fe 0.449920(16) 0.68369(2) 0.079748(11) 0.01356(9) Uani 1 1 d . . .
C1 C 0.52409(12) 0.60464(17) 0.11854(8) 0.0169(5) Uani 1 1 d . . .
N1 N 0.56933(11) 0.56043(15) 0.14341(7) 0.0207(4) Uani 1 1 d . . .
C2 C 0.48357(12) 0.77466(18) 0.12889(8) 0.0189(5) Uani 1 1 d . . .
N2 N 0.50679(12) 0.82895(17) 0.15798(8) 0.0302(5) Uani 1 1 d . . .
C3 C 0.38608(12) 0.63787(17) 0.11167(8) 0.0178(5) Uani 1 1 d . . .
N3 N 0.34533(11) 0.61665(16) 0.13022(7) 0.0242(5) Uani 1 1 d . . .
N4 N 0.42254(10) 0.58898(14) 0.02986(6) 0.0156(4) Uani 1 1 d . . .
N5 N 0.51244(10) 0.74031(14) 0.04698(6) 0.0155(4) Uani 1 1 d . . .
C4 C 0.42060(12) 0.49538(18) 0.03014(9) 0.0201(5) Uani 1 1 d . . .
H4 H 0.4312 0.4578 0.0574 0.024 Uiso 1 1 calc R . .
C5 C 0.40089(13) 0.46094(19) -0.01522(9) 0.0247(5) Uani 1 1 d . . .
H5 H 0.3948 0.3973 -0.0249 0.030 Uiso 1 1 calc R . .
C6 C 0.39205(12) 0.53953(18) -0.04322(9) 0.0211(5) Uani 1 1 d . . .
H6 H 0.3790 0.5396 -0.0763 0.025 Uiso 1 1 calc R . .
N6 N 0.37216(10) 0.76604(14) 0.04173(6) 0.0156(4) Uani 1 1 d . . .
N7 N 0.40508(10) 0.61585(15) -0.01576(6) 0.0170(4) Uani 1 1 d . . .
C7 C 0.57874(12) 0.77542(17) 0.06186(8) 0.0186(5) Uani 1 1 d . . .
H7 H 0.6078 0.7784 0.0936 0.022 Uiso 1 1 calc R . .
C8 C 0.59899(13) 0.80686(18) 0.02424(9) 0.0213(5) Uani 1 1 d . . .
H8 H 0.6432 0.8345 0.0249 0.026 Uiso 1 1 calc R . .
C9 C 0.54027(12) 0.78891(18) -0.01458(8) 0.0197(5) Uani 1 1 d . . .
H9 H 0.5371 0.8022 -0.0460 0.024 Uiso 1 1 calc R . .
N8 N 0.48874(10) 0.74961(14) -0.00026(6) 0.0163(4) Uani 1 1 d . . .
N9 N 0.36231(10) 0.77601(15) -0.00477(6) 0.0165(4) Uani 1 1 d . . .
C10 C 0.32393(12) 0.82040(17) 0.05196(8) 0.0193(5) Uani 1 1 d . . .
H10 H 0.3186 0.8265 0.0821 0.023 Uiso 1 1 calc R . .
C11 C 0.28264(12) 0.86669(18) 0.01216(9) 0.0229(5) Uani 1 1 d . . .
H11 H 0.2449 0.9099 0.0097 0.027 Uiso 1 1 calc R . .
C12 C 0.30833(12) 0.83614(18) -0.02302(9) 0.0218(5) Uani 1 1 d . . .
H12 H 0.2908 0.8546 -0.0548 0.026 Uiso 1 1 calc R . .
B1 B 0.41066(13) 0.7202(2) -0.02682(9) 0.0178(5) Uani 1 1 d . . .
H1 H 0.3981 0.7318 -0.0611 0.021 Uiso 1 1 calc R . .
Mn1 Mn 0.669495(18) 0.53172(3) 0.207949(12) 0.01725(9) Uani 1 1 d . . .
N10 N 0.68189(10) 0.66888(15) 0.21262(7) 0.0194(4) Uani 1 1 d . . .
N11 N 0.61128(11) 0.55456(15) 0.24924(7) 0.0195(4) Uani 1 1 d . . .
O1 O 0.72722(9) 0.52516(12) 0.16812(6) 0.0203(4) Uani 1 1 d . . .
O2 O 0.65307(9) 0.40219(12) 0.20863(6) 0.0206(4) Uani 1 1 d . . .
C13 C 0.70812(12) 0.72185(19) 0.18712(8) 0.0204(5) Uani 1 1 d . . .
C14 C 0.73476(12) 0.68918(18) 0.15035(8) 0.0183(5) Uani 1 1 d . . .
C15 C 0.75378(12) 0.75789(18) 0.12098(8) 0.0193(5) Uani 1 1 d . . .
C16 C 0.74430(13) 0.85563(19) 0.12466(9) 0.0241(5) Uani 1 1 d . . .
H16 H 0.7271 0.8789 0.1487 0.029 Uiso 1 1 calc R . .
C17 C 0.75953(14) 0.9172(2) 0.09425(10) 0.0281(6) Uani 1 1 d . . .
H17 H 0.7520 0.9823 0.0972 0.034 Uiso 1 1 calc R . .
C18 C 0.78605(13) 0.8856(2) 0.05876(10) 0.0287(6) Uani 1 1 d . . .
H18 H 0.7960 0.9288 0.0377 0.034 Uiso 1 1 calc R . .
C19 C 0.79741(13) 0.7923(2) 0.05484(9) 0.0251(6) Uani 1 1 d . . .
H19 H 0.8166 0.7711 0.0314 0.030 Uiso 1 1 calc R . .
C20 C 0.78120(12) 0.72668(19) 0.08508(8) 0.0211(5) Uani 1 1 d . . .
C21 C 0.79051(12) 0.62909(19) 0.08005(8) 0.0225(5) Uani 1 1 d . . .
H21 H 0.8097 0.6082 0.0565 0.027 Uiso 1 1 calc R . .
C22 C 0.77288(13) 0.56454(19) 0.10772(8) 0.0214(5) Uani 1 1 d . . .
H22 H 0.7801 0.4999 0.1033 0.026 Uiso 1 1 calc R . .
C23 C 0.74355(12) 0.59308(18) 0.14344(8) 0.0184(5) Uani 1 1 d . . .
C24 C 0.63055(12) 0.35329(18) 0.23831(8) 0.0193(5) Uani 1 1 d . . .
C25 C 0.63493(13) 0.25445(19) 0.23501(9) 0.0232(5) Uani 1 1 d . . .
H26 H 0.6553 0.2281 0.2132 0.028 Uiso 1 1 calc R . .
C26 C 0.61046(14) 0.19666(19) 0.26254(9) 0.0259(6) Uani 1 1 d . . .
H27 H 0.6136 0.1308 0.2592 0.031 Uiso 1 1 calc R . .
C27 C 0.58002(13) 0.2328(2) 0.29638(8) 0.0241(5) Uani 1 1 d . . .
C28 C 0.55253(14) 0.1718(2) 0.32324(9) 0.0309(6) Uani 1 1 d . . .
H29 H 0.5559 0.1060 0.3197 0.037 Uiso 1 1 calc R . .
C29 C 0.52110(15) 0.2063(2) 0.35435(9) 0.0331(7) Uani 1 1 d . . .
H30 H 0.5018 0.1647 0.3719 0.040 Uiso 1 1 calc R . .
C30 C 0.51756(15) 0.3022(2) 0.36015(9) 0.0320(7) Uani 1 1 d . . .
H31 H 0.4961 0.3256 0.3821 0.038 Uiso 1 1 calc R . .
C31 C 0.54432(14) 0.3643(2) 0.33496(9) 0.0265(6) Uani 1 1 d . . .
H32 H 0.5420 0.4296 0.3401 0.032 Uiso 1 1 calc R . .
C32 C 0.57549(12) 0.33091(19) 0.30129(8) 0.0216(5) Uani 1 1 d . . .
C33 C 0.60099(12) 0.39302(18) 0.27134(8) 0.0196(5) Uani 1 1 d . . .
C34 C 0.59045(12) 0.49124(19) 0.27353(8) 0.0205(5) Uani 1 1 d . . .
C35 C 0.59308(14) 0.65396(19) 0.25181(9) 0.0243(5) Uani 1 1 d . . .
H35A H 0.5826 0.6667 0.2813 0.029 Uiso 1 1 calc R . .
H35B H 0.5504 0.6705 0.2253 0.029 Uiso 1 1 calc R . .
C36 C 0.65753(14) 0.71097(18) 0.24977(9) 0.0234(5) Uani 1 1 d . . .
H36A H 0.6439 0.7773 0.2424 0.028 Uiso 1 1 calc R . .
H36B H 0.6961 0.7083 0.2801 0.028 Uiso 1 1 calc R . .
O3 O 0.76502(9) 0.51217(14) 0.27335(6) 0.0268(4) Uani 1 1 d . . .
O4 O 0.21630(9) 0.63711(14) 0.15119(6) 0.0277(4) Uani 1 1 d . . .
O5 O 0.25045(12) 0.83583(15) 0.14181(7) 0.0381(5) Uani 1 1 d . . .
C37 C -0.03685(16) 0.4765(2) 0.05615(14) 0.0445(8) Uani 1 1 d . . .
H37A H -0.0601 0.4793 0.0805 0.067 Uiso 1 1 calc R . .
H37B H -0.0350 0.4114 0.0464 0.067 Uiso 1 1 calc R . .
H37C H -0.0642 0.5140 0.0293 0.067 Uiso 1 1 calc R . .
C38 C 0.03538(15) 0.5133(2) 0.07425(11) 0.0318(6) Uani 1 1 d . . .
N12 N 0.09147(14) 0.5443(2) 0.08861(10) 0.0430(7) Uani 1 1 d . . .
O6 O 0.11050(15) 0.4034(3) 0.31102(10) 0.0744(9) Uani 1 1 d . . .
O7 O 0.10277(11) 0.45806(16) 0.22479(7) 0.0374(5) Uani 1 1 d . . .

loop_
_atom_site_aniso_label
_atom_site_aniso_U_11
_atom_site_aniso_U_22
_atom_site_aniso_U_33
_atom_site_aniso_U_23
_atom_site_aniso_U_13
_atom_site_aniso_U_12
Fe1 0.01288(15) 0.01464(17) 0.01256(15) 0.00010(13) 0.00311(11) -0.00048(12)
C1 0.0197(10) 0.0170(12) 0.0146(10) -0.0024(9) 0.0060(9) -0.0031(9)
N1 0.0230(10) 0.0196(11) 0.0180(10) 0.0006(9) 0.0044(8) 0.0023(8)
C2 0.0171(10) 0.0209(13) 0.0177(11) 0.0009(10) 0.0039(9) 0.0000(9)
N2 0.0327(12) 0.0303(14) 0.0257(11) -0.0082(10) 0.0064(9) -0.0025(10)
C3 0.0177(10) 0.0185(12) 0.0150(10) -0.0012(9) 0.0018(8) -0.0001(9)
N3 0.0257(10) 0.0265(12) 0.0221(10) -0.0007(9) 0.0098(9) -0.0035(9)
N4 0.0146(8) 0.0167(10) 0.0146(9) 0.0011(8) 0.0035(7) -0.0014(7)
N5 0.0152(8) 0.0166(10) 0.0138(9) 0.0003(8) 0.0032(7) 0.0006(7)
C4 0.0178(10) 0.0163(12) 0.0260(12) 0.0015(10) 0.0064(9) -0.0012(9)
C5 0.0250(12) 0.0186(13) 0.0306(13) -0.0072(11) 0.0086(10) -0.0042(10)
C6 0.0194(11) 0.0237(13) 0.0202(11) -0.0078(10) 0.0063(9) -0.0042(10)
N6 0.0149(8) 0.0166(10) 0.0147(9) 0.0022(8) 0.0040(7) 0.0002(7)
N7 0.0165(9) 0.0195(11) 0.0140(9) -0.0016(8) 0.0036(7) -0.0026(8)
C7 0.0154(10) 0.0188(12) 0.0207(11) -0.0019(10) 0.0043(9) -0.0017(9)
C8 0.0178(11) 0.0219(13) 0.0256(12) -0.0011(10) 0.0089(9) -0.0039(10)
C9 0.0215(11) 0.0198(13) 0.0209(11) 0.0013(10) 0.0110(9) -0.0011(9)
N8 0.0180(9) 0.0176(10) 0.0134(9) 0.0019(8) 0.0052(7) -0.0011(8)
N9 0.0161(9) 0.0177(10) 0.0137(9) 0.0026(8) 0.0017(7) 0.0002(8)
C10 0.0170(10) 0.0193(13) 0.0218(11) -0.0018(10) 0.0060(9) -0.0010(9)
C11 0.0169(11) 0.0198(13) 0.0309(13) 0.0045(11) 0.0059(10) 0.0034(9)
C12 0.0173(10) 0.0231(13) 0.0225(12) 0.0062(10) 0.0027(9) 0.0008(9)
B1 0.0172(11) 0.0216(14) 0.0134(11) -0.0020(11) 0.0029(9) -0.0019(10)
Mn1 0.01926(17) 0.0179(2) 0.01543(17) -0.00004(14) 0.00658(13) 0.00359(14)
N10 0.0203(9) 0.0214(11) 0.0161(9) -0.0018(8) 0.0051(8) 0.0041(8)
N11 0.0216(10) 0.0202(11) 0.0164(9) 0.0011(8) 0.0056(8) 0.0045(8)
O1 0.0234(8) 0.0197(9) 0.0208(8) 0.0008(7) 0.0110(7) 0.0035(7)
O2 0.0231(8) 0.0203(9) 0.0193(8) 0.0003(7) 0.0079(7) 0.0019(7)
C13 0.0188(11) 0.0233(13) 0.0172(11) -0.0001(10) 0.0030(9) 0.0024(10)
C14 0.0155(10) 0.0198(12) 0.0186(11) 0.0001(10) 0.0038(8) 0.0000(9)
C15 0.0138(10) 0.0226(13) 0.0195(11) -0.0007(10) 0.0022(9) -0.0032(9)
C16 0.0231(12) 0.0229(14) 0.0257(12) -0.0043(11) 0.0069(10) -0.0044(10)
C17 0.0249(12) 0.0209(14) 0.0377(15) -0.0002(12) 0.0084(11) -0.0070(11)
C18 0.0205(12) 0.0326(16) 0.0339(14) 0.0081(12) 0.0097(10) -0.0054(11)
C19 0.0174(11) 0.0328(15) 0.0279(13) 0.0023(11) 0.0111(10) -0.0001(10)
C20 0.0142(10) 0.0274(14) 0.0207(11) 0.0015(10) 0.0041(9) -0.0005(10)
C21 0.0195(11) 0.0279(14) 0.0211(12) -0.0006(11) 0.0079(9) 0.0018(10)
C22 0.0216(11) 0.0215(13) 0.0222(12) -0.0025(10) 0.0083(9) 0.0024(10)
C23 0.0146(10) 0.0230(13) 0.0160(10) -0.0008(10) 0.0025(8) -0.0003(9)
C24 0.0156(10) 0.0226(13) 0.0166(11) 0.0029(10) 0.0004(8) 0.0015(9)
C25 0.0228(11) 0.0217(14) 0.0228(12) -0.0004(10) 0.0038(10) 0.0008(10)
C26 0.0272(12) 0.0208(14) 0.0253(13) 0.0015(11) 0.0018(10) -0.0011(10)
C27 0.0199(11) 0.0272(14) 0.0194(11) 0.0029(11) -0.0020(9) -0.0023(10)
C28 0.0304(13) 0.0307(16) 0.0255(13) 0.0062(12) -0.0003(11) -0.0067(12)
C29 0.0337(14) 0.0423(19) 0.0195(12) 0.0069(12) 0.0028(11) -0.0115(13)
C30 0.0306(14) 0.0460(19) 0.0180(12) 0.0040(12) 0.0058(10) -0.0045(13)
C31 0.0276(12) 0.0307(15) 0.0198(12) 0.0024(11) 0.0054(10) -0.0007(11)
C32 0.0166(10) 0.0275(14) 0.0170(11) 0.0024(10) -0.0003(9) -0.0010(10)
C33 0.0175(10) 0.0227(13) 0.0163(11) 0.0001(10) 0.0019(8) 0.0011(10)
C34 0.0187(11) 0.0274(14) 0.0134(10) 0.0010(10) 0.0021(8) 0.0023(10)
C35 0.0322(13) 0.0228(14) 0.0205(12) 0.0034(11) 0.0120(10) 0.0114(11)
C36 0.0343(13) 0.0186(13) 0.0196(11) -0.0024(10) 0.0116(10) 0.0042(11)
O3 0.0226(9) 0.0349(11) 0.0200(9) -0.0011(8) 0.0024(7) 0.0043(8)
O4 0.0260(9) 0.0351(11) 0.0225(9) -0.0004(8) 0.0083(7) -0.0007(8)
O5 0.0475(12) 0.0306(12) 0.0391(11) -0.0013(10) 0.0178(10) 0.0078(10)
C37 0.0326(15) 0.0254(16) 0.067(2) 0.0039(16) 0.0028(15) -0.0053(13)
C38 0.0311(14) 0.0199(14) 0.0430(16) -0.0024(13) 0.0098(12) 0.0002(11)
N12 0.0330(13) 0.0383(16) 0.0552(17) -0.0088(14) 0.0101(12) -0.0021(12)
O6 0.0574(17) 0.113(3) 0.0588(17) 0.0165(18) 0.0261(14) -0.0092(17)
O7 0.0310(10) 0.0430(13) 0.0370(11) -0.0056(10) 0.0089(9) -0.0116(9)

loop_
_atom_type_symbol
_atom_type_description
_atom_type_scat_dispersion_real
_atom_type_scat_dispersion_imag
_atom_type_scat_source
C C 0.0033 0.0016 'International Tables Vol C Tables 4.2.6.8 and 6.1.1.4'
H H 0.0000 0.0000 'International Tables Vol C Tables 4.2.6.8 and 6.1.1.4'
B B 0.0013 0.0007 'International Tables Vol C Tables 4.2.6.8 and 6.1.1.4'
N N 0.0061 0.0033 'International Tables Vol C Tables 4.2.6.8 and 6.1.1.4'
O O 0.0106 0.0060 'International Tables Vol C Tables 4.2.6.8 and 6.1.1.4'
Mn Mn 0.3368 0.7283 'International Tables Vol C Tables 4.2.6.8 and 6.1.1.4'
Fe Fe 0.3463 0.8444 'International Tables Vol C Tables 4.2.6.8 and 6.1.1.4'

loop_
_geom_angle_atom_site_label_1
_geom_angle_atom_site_label_2
_geom_angle_atom_site_label_3
_geom_angle
_geom_angle_site_symmetry_1
_geom_angle_site_symmetry_3
_geom_angle_publ_flag
C3 Fe1 C1 89.19(10) . . ?
C3 Fe1 C2 88.03(10) . . ?
C1 Fe1 C2 85.10(10) . . ?
C3 Fe1 N4 94.78(9) . . ?
C1 Fe1 N4 92.08(9) . . ?
C2 Fe1 N4 176.00(9) . . ?
C3 Fe1 N5 175.67(9) . . ?
C1 Fe1 N5 94.12(9) . . ?
C2 Fe1 N5 89.46(9) . . ?
N4 Fe1 N5 87.90(8) . . ?
C3 Fe1 N6 89.13(9) . . ?
C1 Fe1 N6 177.91(9) . . ?
C2 Fe1 N6 93.60(9) . . ?
N4 Fe1 N6 89.30(8) . . ?
N5 Fe1 N6 87.50(8) . . ?
N1 C1 Fe1 176.8(2) . . ?
C1 N1 Mn1 156.31(19) . . ?
N2 C2 Fe1 176.8(2) . . ?
N3 C3 Fe1 175.0(2) . . ?
C4 N4 N7 106.78(19) . . ?
C4 N4 Fe1 133.10(16) . . ?
N7 N4 Fe1 119.99(15) . . ?
C7 N5 N8 107.13(18) . . ?
C7 N5 Fe1 132.83(16) . . ?
N8 N5 Fe1 120.03(14) . . ?
N4 C4 C5 110.3(2) . . ?
C6 C5 C4 104.9(2) . . ?
N7 C6 C5 108.6(2) . . ?
C10 N6 N9 107.11(18) . . ?
C10 N6 Fe1 133.34(16) . . ?
N9 N6 Fe1 119.53(14) . . ?
C6 N7 N4 109.4(2) . . ?
C6 N7 B1 131.6(2) . . ?
N4 N7 B1 118.57(18) . . ?
N5 C7 C8 110.2(2) . . ?
C9 C8 C7 104.7(2) . . ?
N8 C9 C8 108.6(2) . . ?
C9 N8 N5 109.34(18) . . ?
C9 N8 B1 132.23(19) . . ?
N5 N8 B1 118.34(18) . . ?
C12 N9 N6 109.22(19) . . ?
C12 N9 B1 132.0(2) . . ?
N6 N9 B1 118.77(18) . . ?
N6 C10 C11 110.1(2) . . ?
C12 C11 C10 105.0(2) . . ?
N9 C12 C11 108.6(2) . . ?
N7 B1 N9 108.17(19) . . ?
N7 B1 N8 106.03(19) . . ?
N9 B1 N8 106.38(19) . . ?
O2 Mn1 O1 95.59(7) . . ?
O2 Mn1 N11 91.16(8) . . ?
O1 Mn1 N11 173.25(8) . . ?
O2 Mn1 N10 173.81(8) . . ?
O1 Mn1 N10 90.52(8) . . ?
N11 Mn1 N10 82.73(9) . . ?
O2 Mn1 O3 88.17(7) . . ?
O1 Mn1 O3 92.70(7) . . ?
N11 Mn1 O3 87.60(7) . . ?
N10 Mn1 O3 90.55(8) . . ?
O2 Mn1 N1 94.51(7) . . ?
O1 Mn1 N1 89.84(7) . . ?
N11 Mn1 N1 89.53(8) . . ?
N10 Mn1 N1 86.48(8) . . ?
O3 Mn1 N1 176.11(7) . . ?
C13 N10 C36 119.8(2) . . ?
C13 N10 Mn1 126.91(17) . . ?
C36 N10 Mn1 113.32(16) . . ?
C34 N11 C35 120.9(2) . . ?
C34 N11 Mn1 125.94(18) . . ?
C35 N11 Mn1 113.14(15) . . ?
C23 O1 Mn1 128.28(16) . . ?
C24 O2 Mn1 128.70(16) . . ?
N10 C13 C14 125.1(2) . . ?
C23 C14 C13 121.3(2) . . ?
C23 C14 C15 120.2(2) . . ?
C13 C14 C15 118.4(2) . . ?
C16 C15 C20 117.3(2) . . ?
C16 C15 C14 123.7(2) . . ?
C20 C15 C14 119.0(2) . . ?
C17 C16 C15 121.2(2) . . ?
C16 C17 C18 121.0(3) . . ?
C19 C18 C17 119.4(3) . . ?
C18 C19 C20 121.1(2) . . ?
C19 C20 C21 121.3(2) . . ?
C19 C20 C15 119.9(2) . . ?
C21 C20 C15 118.7(2) . . ?
C22 C21 C20 122.3(2) . . ?
C21 C22 C23 120.6(2) . . ?
O1 C23 C14 124.7(2) . . ?
O1 C23 C22 116.2(2) . . ?
C14 C23 C22 119.1(2) . . ?
O2 C24 C33 124.3(2) . . ?
O2 C24 C25 116.1(2) . . ?
C33 C24 C25 119.6(2) . . ?
C26 C25 C24 121.3(2) . . ?
C25 C26 C27 121.5(3) . . ?
C28 C27 C32 120.3(3) . . ?
C28 C27 C26 120.5(3) . . ?
C32 C27 C26 119.1(2) . . ?
C29 C28 C27 120.6(3) . . ?
C28 C29 C30 119.6(3) . . ?
C31 C30 C29 121.6(3) . . ?
C30 C31 C32 120.2(3) . . ?
C27 C32 C31 117.5(2) . . ?
C27 C32 C33 119.4(2) . . ?
C31 C32 C33 123.1(2) . . ?
C24 C33 C34 121.6(2) . . ?
C24 C33 C32 119.1(2) . . ?
C34 C33 C32 119.1(2) . . ?
N11 C34 C33 125.5(2) . . ?
N11 C35 C36 107.1(2) . . ?
N10 C36 C35 106.5(2) . . ?
N12 C38 C37 178.4(3) . . ?

loop_
_geom_bond_atom_site_label_1
_geom_bond_atom_site_label_2
_geom_bond_distance
_geom_bond_site_symmetry_2
_geom_bond_publ_flag
Fe1 C3 1.920(2) . ?
Fe1 C1 1.926(2) . ?
Fe1 C2 1.927(2) . ?
Fe1 N4 1.969(2) . ?
Fe1 N5 1.9757(19) . ?
Fe1 N6 1.9862(19) . ?
C1 N1 1.157(3) . ?
N1 Mn1 2.334(2) . ?
C2 N2 1.153(3) . ?
C3 N3 1.153(3) . ?
N4 C4 1.338(3) . ?
N4 N7 1.365(3) . ?
N5 C7 1.338(3) . ?
N5 N8 1.360(2) . ?
C4 C5 1.390(4) . ?
C5 C6 1.383(4) . ?
C6 N7 1.345(3) . ?
N6 C10 1.335(3) . ?
N6 N9 1.362(3) . ?
N7 B1 1.539(3) . ?
C7 C8 1.389(3) . ?
C8 C9 1.388(3) . ?
C9 N8 1.343(3) . ?
N8 B1 1.553(3) . ?
N9 C12 1.343(3) . ?
N9 B1 1.542(3) . ?
C10 C11 1.389(3) . ?
C11 C12 1.381(4) . ?
Mn1 O2 1.8792(18) . ?
Mn1 O1 1.8958(16) . ?
Mn1 N11 1.965(2) . ?
Mn1 N10 1.974(2) . ?
Mn1 O3 2.2780(17) . ?
N10 C13 1.295(3) . ?
N10 C36 1.477(3) . ?
N11 C34 1.308(3) . ?
N11 C35 1.472(3) . ?
O1 C23 1.322(3) . ?
O2 C24 1.316(3) . ?
C13 C14 1.444(3) . ?
C14 C23 1.407(3) . ?
C14 C15 1.447(3) . ?
C15 C16 1.417(4) . ?
C15 C20 1.424(3) . ?
C16 C17 1.370(4) . ?
C17 C18 1.404(4) . ?
C18 C19 1.362(4) . ?
C19 C20 1.412(4) . ?
C20 C21 1.420(4) . ?
C21 C22 1.359(4) . ?
C22 C23 1.431(3) . ?
C24 C33 1.419(3) . ?
C24 C25 1.420(4) . ?
C25 C26 1.361(4) . ?
C26 C27 1.431(4) . ?
C27 C28 1.408(4) . ?
C27 C32 1.414(4) . ?
C28 C29 1.367(4) . ?
C29 C30 1.385(4) . ?
C30 C31 1.375(4) . ?
C31 C32 1.422(4) . ?
C32 C33 1.462(3) . ?
C33 C34 1.423(4) . ?
C35 C36 1.524(4) . ?
C37 C38 1.453(4) . ?
C38 N12 1.141(4) . ?
